data_7226322
loop_
_publ_author_name
'Kuz'mina, Lyudmila G.'
'Vedernikov, Artem I.'
'Howard, Judith A. K.'
'Bezzubov, Stanislav I.'
'Alfimov, Michael V.'
'Gromov, Sergey P.'

_publ_section_title
;
 Peculiarities of styryl dyes of the benzoselenazole series crystal
 packings and their influence on solid phase [2 + 2] photocycloaddition
 reaction with single crystal retention
;
_journal_issue 39
_journal_name_full CrystEngComm
_journal_page_first 7506
_journal_paper_doi 10.1039/C6CE01426G
_journal_volume 18
_journal_year 2016
_chemical_formula_moiety 'I, C19 H20 N O2 Se, 0.5(C6 H6)'
_chemical_formula_sum 'C22 H23 I N O2 Se'
_chemical_formula_weight 539.27
_chemical_name_systematic
;
 ? 
;
_space_group_crystal_system triclinic
_space_group_IT_number 2
_space_group_name_Hall '-P 1'
_space_group_name_H-M_alt 'P -1'
_symmetry_space_group_name_Hall '-P 1'
_symmetry_space_group_name_H-M 'P -1'
_atom_sites_solution_hydrogens geom
_atom_sites_solution_primary direct
_atom_sites_solution_secondary difmap
_audit_creation_date 2015-10-23
_audit_creation_method
;
Olex2 1.2
(compiled 2015.09.30 svn.r3233 for OlexSys, GUI svn.r5103)
;
_audit_update_record
;
2016-04-17 deposited with the CCDC.
2016-08-22 downloaded from the CCDC.
;
_cell_angle_alpha 106.333(2)
_cell_angle_beta 96.656(2)
_cell_angle_gamma 106.040(2)
_cell_formula_units_Z 4
_cell_length_a 11.6009(7)
_cell_length_b 13.0363(8)
_cell_length_c 15.2941(9)
_cell_measurement_reflns_used 2054
_cell_measurement_temperature 120.15
_cell_measurement_theta_max 26
_cell_measurement_theta_min 2.8
_cell_volume 2085.7(2)
_computing_molecular_graphics 'Olex2 (Dolomanov et al., 2009)'
_computing_publication_material 'Olex2 (Dolomanov et al., 2009)'
_computing_structure_refinement 'XH (Sheldrick, 2008)'
_computing_structure_solution 'ShelXS-1997 (Sheldrick, 2008)'
_diffrn_ambient_temperature 120.15
_diffrn_measured_fraction_theta_full 0.991
_diffrn_measured_fraction_theta_max 0.991
_diffrn_measurement_device_type 'CCD Bruker-8 Venture'
_diffrn_radiation_monochromator graphite
_diffrn_radiation_type MoK\a
_diffrn_radiation_wavelength 0.71073
_diffrn_reflns_av_R_equivalents 0.0698
_diffrn_reflns_av_unetI/netI 0.0741
_diffrn_reflns_limit_h_max 15
_diffrn_reflns_limit_h_min -15
_diffrn_reflns_limit_k_max 17
_diffrn_reflns_limit_k_min -17
_diffrn_reflns_limit_l_max 20
_diffrn_reflns_limit_l_min -20
_diffrn_reflns_number 31365
_diffrn_reflns_theta_full 29.00
_diffrn_reflns_theta_max 29.00
_diffrn_reflns_theta_min 2.43
_diffrn_source 'fine-focus sealed tube'
_exptl_absorpt_coefficient_mu 3.297
_exptl_absorpt_correction_T_max 0.7463
_exptl_absorpt_correction_T_min 0.4935
_exptl_absorpt_correction_type multi-scan
_exptl_crystal_colour 'dark red'
_exptl_crystal_colour_modifier dark
_exptl_crystal_colour_primary red
_exptl_crystal_density_diffrn 1.717
_exptl_crystal_density_method 'not measured'
_exptl_crystal_description needle
_exptl_crystal_F_000 1060
_exptl_crystal_size_max 0.33
_exptl_crystal_size_mid 0.07
_exptl_crystal_size_min 0.06
_refine_diff_density_max 2.098
_refine_diff_density_min -0.952
_refine_diff_density_rms 0.241
_refine_ls_extinction_method none
_refine_ls_goodness_of_fit_ref 1.038
_refine_ls_hydrogen_treatment constr
_refine_ls_matrix_type full
_refine_ls_number_parameters 493
_refine_ls_number_reflns 10980
_refine_ls_number_restraints 0
_refine_ls_restrained_S_all 1.038
_refine_ls_R_factor_all 0.0733
_refine_ls_R_factor_gt 0.0619
_refine_ls_shift/su_max 0.001
_refine_ls_shift/su_mean 0.000
_refine_ls_structure_factor_coef Fsqd
_refine_ls_weighting_details 'calc w=1/[\s^2^(Fo^2^)+(0.0994P)^2^+0.0000P] where P=(Fo^2^+2Fc^2^)/3'
_refine_ls_weighting_scheme calc
_refine_ls_wR_factor_gt 0.1524
_refine_ls_wR_factor_ref 0.1586
_reflns_number_gt 9059
_reflns_number_total 10980
_reflns_threshold_expression >2sigma(I)
_cod_data_source_file c6ce01426g1.cif
_cod_data_source_block ee
_cod_depositor_comments 'Adding full bibliography for 7226322--7226329.cif.'
_cod_database_code 7226322
_olex2_refinement_description
;
1. Fixed Uiso
 At 1.2 times of:
  All C(H) groups, All C(H,H) groups
 At 1.5 times of:
  All C(H,H,H) groups
2.a Secondary CH2 refined with riding coordinates:
 C18(H18A,H18B), C18A(H18C,H18D)
2.b Aromatic/amide H refined with riding coordinates:
 C2(H2), C3(H3), C5(H5), C8(H8), C9(H9), C14(H14), C15(H15), C16(H16),
 C17(H17), C2A(H2A), C3A(H3A), C5A(H5A), C8A(H8A), C9A(H9A), C14A(H14A),
 C15A(H15A), C16A(H16A), C17A(H17A), C1S(H1S), C2S(H2S), C3S(H3S), C4S(H4S),
 C5S(H5S), C6S(H6S)
2.c Idealised Me refined as rotating group:
 C10(H10A,H10B,H10C), C11(H11A,H11B,H11C), C19(H19A,H19B,H19C), C10A(H10D,H10E,
 H10F), C11A(H11D,H11E,H11F), C19A(H19D,H19E,H19F)
;
_olex2_submission_special_instructions 'No special instructions were received'

loop_
_space_group_symop_id
_space_group_symop_operation_xyz
1 'x, y, z'
2 '-x, -y, -z'

loop_
_atom_site_label
_atom_site_type_symbol
_atom_site_fract_x
_atom_site_fract_y
_atom_site_fract_z
_atom_site_U_iso_or_equiv
_atom_site_adp_type
_atom_site_occupancy
_atom_site_calc_flag
_atom_site_refinement_flags_posn
I1 I 0.22672(3) 0.81505(2) 1.402655(18) 0.02794(10) Uani 1 d .
I2 I 0.28519(3) 0.70403(2) 0.960551(19) 0.02830(10) Uani 1 d .
Se1 Se 0.19061(4) 0.08878(4) 0.33923(3) 0.02277(11) Uani 1 d .
Se1A Se 0.42104(4) 0.33960(4) 1.16162(3) 0.02512(11) Uani 1 d .
O1 O 0.0557(3) 0.1740(3) 0.8580(2) 0.0288(6) Uani 1 d .
O2 O 0.2170(3) 0.0913(3) 0.90745(19) 0.0275(6) Uani 1 d .
N1 N 0.0119(3) 0.1815(3) 0.3556(2) 0.0199(6) Uani 1 d .
C1 C 0.0835(3) 0.1441(3) 0.4060(3) 0.0200(7) Uani 1 d .
C2 C 0.0798(4) 0.1468(3) 0.4992(3) 0.0209(8) Uani 1 d .
H2 H 0.0299 0.1834 0.5321 0.025 Uiso 1 calc R
C3 C 0.1475(3) 0.0972(3) 0.5414(3) 0.0212(8) Uani 1 d .
H3 H 0.1932 0.0597 0.5040 0.025 Uiso 1 calc R
C4 C 0.1592(4) 0.0940(3) 0.6361(3) 0.0217(8) Uani 1 d .
C5 C 0.0915(4) 0.1373(3) 0.7003(3) 0.0220(8) Uani 1 d .
H5 H 0.0317 0.1684 0.6817 0.026 Uiso 1 calc R
C6 C 0.1128(4) 0.1340(3) 0.7892(3) 0.0223(8) Uani 1 d .
C7 C 0.2003(4) 0.0862(3) 0.8168(3) 0.0217(8) Uani 1 d .
C8 C 0.2641(4) 0.0407(3) 0.7548(3) 0.0223(8) Uani 1 d .
H8 H 0.3219 0.0076 0.7735 0.027 Uiso 1 calc R
C9 C 0.2428(4) 0.0439(3) 0.6633(3) 0.0230(8) Uani 1 d .
H9 H 0.2856 0.0118 0.6197 0.028 Uiso 1 calc R
C10 C -0.0320(5) 0.2242(5) 0.8356(3) 0.0376(11) Uani 1 d .
H10A H -0.0958 0.1700 0.7822 0.056 Uiso 1 calc GR
H10B H 0.0082 0.2913 0.8198 0.056 Uiso 1 calc GR
H10C H -0.0693 0.2462 0.8892 0.056 Uiso 1 calc GR
C11 C 0.3084(4) 0.0480(5) 0.9398(3) 0.0354(11) Uani 1 d .
H11A H 0.2859 -0.0328 0.9054 0.053 Uiso 1 calc GR
H11B H 0.3137 0.0592 1.0065 0.053 Uiso 1 calc GR
H11C H 0.3880 0.0881 0.9298 0.053 Uiso 1 calc GR
C12 C 0.1189(3) 0.1249(3) 0.2402(3) 0.0204(7) Uani 1 d .
C13 C 0.0290(3) 0.1726(3) 0.2648(3) 0.0200(7) Uani 1 d .
C14 C -0.0366(4) 0.2043(4) 0.2004(3) 0.0251(8) Uani 1 d .
H14 H -0.0985 0.2367 0.2161 0.030 Uiso 1 calc R
C15 C -0.0088(4) 0.1873(4) 0.1128(3) 0.0270(9) Uani 1 d .
H15 H -0.0510 0.2102 0.0687 0.032 Uiso 1 calc R
C16 C 0.0788(4) 0.1378(4) 0.0881(3) 0.0293(9) Uani 1 d .
H16 H 0.0944 0.1255 0.0270 0.035 Uiso 1 calc R
C17 C 0.1449(4) 0.1059(4) 0.1520(3) 0.0263(9) Uani 1 d .
H17 H 0.2056 0.0722 0.1356 0.032 Uiso 1 calc R
C18 C -0.0818(4) 0.2273(4) 0.3929(3) 0.0233(8) Uani 1 d .
H18A H -0.1112 0.1920 0.4392 0.028 Uiso 1 calc R
H18B H -0.1526 0.2082 0.3416 0.028 Uiso 1 calc R
C19 C -0.0307(5) 0.3543(4) 0.4387(3) 0.0346(10) Uani 1 d .
H19A H -0.0023 0.3894 0.3929 0.052 Uiso 1 calc GR
H19B H 0.0382 0.3733 0.4904 0.052 Uiso 1 calc GR
H19C H -0.0949 0.3824 0.4624 0.052 Uiso 1 calc GR
O1A O 0.2696(3) 0.4251(3) 0.6656(2) 0.0354(7) Uani 1 d .
O2A O 0.4029(3) 0.3135(3) 0.5887(2) 0.0307(7) Uani 1 d .
N1A N 0.2813(3) 0.4732(3) 1.1714(2) 0.0221(7) Uani 1 d .
C1A C 0.3363(4) 0.4194(3) 1.1113(3) 0.0242(8) Uani 1 d .
C2A C 0.3312(4) 0.4186(3) 1.0170(3) 0.0235(8) Uani 1 d .
H2A H 0.2801 0.4537 0.9921 0.028 Uiso 1 calc R
C3A C 0.3975(4) 0.3689(3) 0.9632(3) 0.0229(8) Uani 1 d .
H3A H 0.4486 0.3368 0.9920 0.027 Uiso 1 calc R
C4A C 0.4005(4) 0.3585(3) 0.8671(3) 0.0242(8) Uani 1 d .
C5A C 0.3304(4) 0.4023(4) 0.8156(3) 0.0262(9) Uani 1 d .
H5A H 0.2801 0.4423 0.8442 0.031 Uiso 1 calc R
C6A C 0.3346(4) 0.3871(3) 0.7234(3) 0.0252(8) Uani 1 d .
C7A C 0.4097(4) 0.3285(3) 0.6808(3) 0.0241(8) Uani 1 d .
C8A C 0.4809(4) 0.2876(4) 0.7325(3) 0.0255(8) Uani 1 d .
H8A H 0.5327 0.2492 0.7045 0.031 Uiso 1 calc R
C9A C 0.4761(4) 0.3031(4) 0.8251(3) 0.0268(9) Uani 1 d .
H9A H 0.5253 0.2753 0.8605 0.032 Uiso 1 calc R
C10A C 0.1822(5) 0.4745(5) 0.7033(3) 0.0448(13) Uani 1 d .
H10D H 0.1444 0.5021 0.6578 0.067 Uiso 1 calc GR
H10E H 0.2240 0.5377 0.7608 0.067 Uiso 1 calc GR
H10F H 0.1186 0.4175 0.7169 0.067 Uiso 1 calc GR
C11A C 0.4665(4) 0.2436(4) 0.5420(3) 0.0320(10) Uani 1 d .
H11D H 0.4483 0.2325 0.4751 0.048 Uiso 1 calc GR
H11E H 0.4401 0.1703 0.5518 0.048 Uiso 1 calc GR
H11F H 0.5549 0.2798 0.5666 0.048 Uiso 1 calc GR
C12A C 0.3671(4) 0.3932(3) 1.2706(3) 0.0233(8) Uani 1 d .
C13A C 0.2954(4) 0.4610(3) 1.2599(3) 0.0216(8) Uani 1 d .
C14A C 0.2471(4) 0.5105(4) 1.3335(3) 0.0275(9) Uani 1 d .
H14A H 0.1976 0.5560 1.3267 0.033 Uiso 1 calc R
C15A C 0.2735(4) 0.4913(4) 1.4165(3) 0.0309(9) Uani 1 d .
H15A H 0.2423 0.5254 1.4677 0.037 Uiso 1 calc R
C16A C 0.3440(4) 0.4239(4) 1.4279(3) 0.0314(9) Uani 1 d .
H16A H 0.3587 0.4114 1.4859 0.038 Uiso 1 calc R
C17A C 0.3925(4) 0.3753(4) 1.3558(3) 0.0279(9) Uani 1 d .
H17A H 0.4423 0.3303 1.3635 0.033 Uiso 1 calc R
C18A C 0.2108(4) 0.5454(4) 1.1493(3) 0.0281(9) Uani 1 d .
H18C H 0.2435 0.5769 1.1020 0.034 Uiso 1 calc R
H18D H 0.2206 0.6092 1.2062 0.034 Uiso 1 calc R
C19A C 0.0763(4) 0.4778(4) 1.1127(4) 0.0376(11) Uani 1 d .
H19D H 0.0659 0.4190 1.0532 0.056 Uiso 1 calc GR
H19E H 0.0304 0.5281 1.1033 0.056 Uiso 1 calc GR
H19F H 0.0453 0.4426 1.1578 0.056 Uiso 1 calc GR
C1S C 0.4963(5) 0.0553(5) 1.3358(3) 0.0389(12) Uani 1 d .
H1S H 0.4899 0.0368 1.3913 0.047 Uiso 1 calc R
C2S C 0.4221(4) -0.0192(4) 1.2511(4) 0.0352(10) Uani 1 d .
H2S H 0.3646 -0.0883 1.2487 0.042 Uiso 1 calc R
C3S C 0.4320(4) 0.0075(4) 1.1705(3) 0.0345(10) Uani 1 d .
H3S H 0.3819 -0.0437 1.1126 0.041 Uiso 1 calc R
C4S C 0.5146(4) 0.1085(4) 1.1739(3) 0.0311(10) Uani 1 d .
H4S H 0.5217 0.1268 1.1184 0.037 Uiso 1 calc R
C5S C 0.5866(4) 0.1824(4) 1.2581(3) 0.0329(10) Uani 1 d .
H5S H 0.6422 0.2526 1.2607 0.040 Uiso 1 calc R
C6S C 0.5787(4) 0.1557(5) 1.3392(3) 0.0376(11) Uani 1 d .
H6S H 0.6301 0.2065 1.3968 0.045 Uiso 1 calc R

loop_
_atom_site_aniso_label
_atom_site_aniso_U_11
_atom_site_aniso_U_22
_atom_site_aniso_U_33
_atom_site_aniso_U_23
_atom_site_aniso_U_13
_atom_site_aniso_U_12
I1 0.03103(16) 0.03633(17) 0.02523(16) 0.01385(12) 0.01115(11) 0.01850(13)
I2 0.03044(16) 0.02999(16) 0.02749(16) 0.01167(12) 0.00550(11) 0.01243(12)
Se1 0.0220(2) 0.0290(2) 0.0230(2) 0.01182(16) 0.00812(15) 0.01227(17)
Se1A 0.0286(2) 0.0284(2) 0.0246(2) 0.01284(17) 0.00925(16) 0.01315(18)
O1 0.0350(16) 0.0374(17) 0.0204(14) 0.0086(12) 0.0085(12) 0.0211(14)
O2 0.0314(16) 0.0400(17) 0.0183(14) 0.0126(12) 0.0067(12) 0.0190(14)
N1 0.0193(15) 0.0193(15) 0.0221(16) 0.0082(13) 0.0048(12) 0.0061(13)
C1 0.0211(18) 0.0162(17) 0.0209(19) 0.0039(14) 0.0035(14) 0.0060(15)
C2 0.0228(18) 0.0205(18) 0.0209(19) 0.0088(15) 0.0080(15) 0.0059(15)
C3 0.0202(18) 0.0206(18) 0.0224(19) 0.0068(15) 0.0073(14) 0.0052(15)
C4 0.0247(19) 0.0194(18) 0.0191(18) 0.0054(14) 0.0034(15) 0.0055(15)
C5 0.0232(18) 0.0214(19) 0.0209(19) 0.0061(15) 0.0038(15) 0.0074(15)
C6 0.0219(18) 0.0237(19) 0.0212(19) 0.0058(15) 0.0073(15) 0.0074(16)
C7 0.0224(18) 0.0205(18) 0.0211(19) 0.0074(15) 0.0052(14) 0.0047(15)
C8 0.0219(18) 0.026(2) 0.0233(19) 0.0112(16) 0.0087(15) 0.0095(16)
C9 0.0211(18) 0.025(2) 0.0223(19) 0.0081(16) 0.0054(15) 0.0058(16)
C10 0.044(3) 0.051(3) 0.029(2) 0.011(2) 0.013(2) 0.033(2)
C11 0.037(2) 0.057(3) 0.024(2) 0.018(2) 0.0085(18) 0.028(2)
C12 0.0193(17) 0.0219(18) 0.0194(18) 0.0082(15) 0.0021(14) 0.0049(15)
C13 0.0221(18) 0.0193(17) 0.0172(17) 0.0060(14) 0.0067(14) 0.0034(15)
C14 0.0225(19) 0.029(2) 0.027(2) 0.0118(17) 0.0060(16) 0.0106(17)
C15 0.024(2) 0.031(2) 0.026(2) 0.0122(17) 0.0025(16) 0.0074(17)
C16 0.032(2) 0.034(2) 0.022(2) 0.0116(17) 0.0082(17) 0.0071(19)
C17 0.0211(19) 0.034(2) 0.026(2) 0.0115(17) 0.0088(16) 0.0095(17)
C18 0.0217(18) 0.028(2) 0.0233(19) 0.0094(16) 0.0079(15) 0.0110(16)
C19 0.042(3) 0.028(2) 0.039(3) 0.010(2) 0.016(2) 0.017(2)
O1A 0.049(2) 0.0434(19) 0.0211(15) 0.0114(14) 0.0055(13) 0.0254(16)
O2A 0.0299(16) 0.0412(18) 0.0224(15) 0.0109(13) 0.0049(12) 0.0134(14)
N1A 0.0255(17) 0.0203(16) 0.0222(17) 0.0106(13) 0.0039(13) 0.0070(13)
C1A 0.0240(19) 0.0179(18) 0.028(2) 0.0080(15) 0.0051(16) 0.0021(15)
C2A 0.027(2) 0.0215(19) 0.023(2) 0.0101(16) 0.0047(16) 0.0062(16)
C3A 0.0252(19) 0.0220(19) 0.0219(19) 0.0097(15) 0.0045(15) 0.0060(16)
C4A 0.026(2) 0.0197(19) 0.023(2) 0.0072(15) 0.0013(15) 0.0017(16)
C5A 0.029(2) 0.026(2) 0.023(2) 0.0084(16) 0.0064(16) 0.0074(17)
C6A 0.027(2) 0.024(2) 0.024(2) 0.0107(16) -0.0005(16) 0.0082(17)
C7A 0.028(2) 0.0221(19) 0.0170(18) 0.0055(15) 0.0024(15) 0.0030(16)
C8A 0.0225(19) 0.028(2) 0.025(2) 0.0086(16) 0.0036(15) 0.0073(17)
C9A 0.030(2) 0.025(2) 0.026(2) 0.0103(17) 0.0031(16) 0.0082(17)
C10A 0.060(3) 0.056(3) 0.028(2) 0.008(2) 0.004(2) 0.042(3)
C11A 0.034(2) 0.046(3) 0.019(2) 0.0088(18) 0.0073(17) 0.018(2)
C12A 0.029(2) 0.0228(19) 0.0221(19) 0.0099(15) 0.0092(16) 0.0097(16)
C13A 0.0264(19) 0.0194(18) 0.0197(18) 0.0077(14) 0.0066(15) 0.0062(15)
C14A 0.031(2) 0.027(2) 0.028(2) 0.0100(17) 0.0118(17) 0.0119(18)
C15A 0.038(2) 0.030(2) 0.027(2) 0.0091(18) 0.0125(18) 0.013(2)
C16A 0.034(2) 0.038(2) 0.025(2) 0.0150(18) 0.0089(17) 0.011(2)
C17A 0.027(2) 0.031(2) 0.027(2) 0.0137(17) 0.0044(16) 0.0082(18)
C18A 0.036(2) 0.030(2) 0.027(2) 0.0145(17) 0.0094(17) 0.0168(19)
C19A 0.034(2) 0.040(3) 0.044(3) 0.017(2) 0.003(2) 0.018(2)
C1S 0.046(3) 0.060(3) 0.036(3) 0.029(2) 0.024(2) 0.038(3)
C2S 0.029(2) 0.036(2) 0.053(3) 0.024(2) 0.017(2) 0.017(2)
C3S 0.034(2) 0.041(3) 0.032(2) 0.010(2) 0.0038(19) 0.020(2)
C4S 0.035(2) 0.041(3) 0.028(2) 0.0163(19) 0.0084(18) 0.022(2)
C5S 0.030(2) 0.032(2) 0.042(3) 0.012(2) 0.0102(19) 0.0165(19)
C6S 0.034(2) 0.052(3) 0.029(2) 0.006(2) 0.0044(19) 0.026(2)

loop_
_atom_type_symbol
_atom_type_description
_atom_type_scat_dispersion_real
_atom_type_scat_dispersion_imag
_atom_type_scat_source
C C 0.0033 0.0016 'International Tables Vol C Tables 4.2.6.8 and 6.1.1.4'
H H 0.0000 0.0000 'International Tables Vol C Tables 4.2.6.8 and 6.1.1.4'
I I -0.4742 1.8119 'International Tables Vol C Tables 4.2.6.8 and 6.1.1.4'
N N 0.0061 0.0033 'International Tables Vol C Tables 4.2.6.8 and 6.1.1.4'
O O 0.0106 0.0060 'International Tables Vol C Tables 4.2.6.8 and 6.1.1.4'
Se Se -0.0929 2.2259 'International Tables Vol C Tables 4.2.6.8 and 6.1.1.4'

loop_
_geom_angle_atom_site_label_1
_geom_angle_atom_site_label_2
_geom_angle_atom_site_label_3
_geom_angle
C1 Se1 C12 86.64(17)
C1A Se1A C12A 86.27(18)
C6 O1 C10 117.0(3)
C7 O2 C11 117.4(3)
C1 N1 C13 116.6(3)
C1 N1 C18 121.9(3)
C13 N1 C18 121.5(3)
N1 C1 Se1 111.8(3)
N1 C1 C2 124.6(4)
C2 C1 Se1 123.6(3)
C1 C2 H2 119.9
C3 C2 C1 120.3(4)
C3 C2 H2 119.9
C2 C3 H3 115.7
C2 C3 C4 128.5(4)
C4 C3 H3 115.7
C5 C4 C3 124.4(4)
C9 C4 C3 116.3(4)
C9 C4 C5 119.4(4)
C4 C5 H5 120.1
C6 C5 C4 119.8(4)
C6 C5 H5 120.1
O1 C6 C5 125.7(4)
O1 C6 C7 114.0(4)
C5 C6 C7 120.4(4)
O2 C7 C6 115.3(3)
O2 C7 C8 123.9(4)
C8 C7 C6 120.8(4)
C7 C8 H8 120.4
C7 C8 C9 119.1(4)
C9 C8 H8 120.4
C4 C9 C8 120.5(4)
C4 C9 H9 119.7
C8 C9 H9 119.7
O1 C10 H10A 109.5
O1 C10 H10B 109.5
O1 C10 H10C 109.5
H10A C10 H10B 109.5
H10A C10 H10C 109.5
H10B C10 H10C 109.5
O2 C11 H11A 109.5
O2 C11 H11B 109.5
O2 C11 H11C 109.5
H11A C11 H11B 109.5
H11A C11 H11C 109.5
H11B C11 H11C 109.5
C13 C12 Se1 111.0(3)
C17 C12 Se1 127.2(3)
C17 C12 C13 121.8(4)
C12 C13 N1 113.9(3)
C12 C13 C14 120.0(3)
C14 C13 N1 126.1(4)
C13 C14 H14 120.9
C15 C14 C13 118.1(4)
C15 C14 H14 120.9
C14 C15 H15 119.2
C16 C15 C14 121.6(4)
C16 C15 H15 119.2
C15 C16 H16 119.7
C15 C16 C17 120.6(4)
C17 C16 H16 119.7
C12 C17 C16 117.8(4)
C12 C17 H17 121.1
C16 C17 H17 121.1
N1 C18 H18A 109.4
N1 C18 H18B 109.4
N1 C18 C19 111.3(3)
H18A C18 H18B 108.0
C19 C18 H18A 109.4
C19 C18 H18B 109.4
C18 C19 H19A 109.5
C18 C19 H19B 109.5
C18 C19 H19C 109.5
H19A C19 H19B 109.5
H19A C19 H19C 109.5
H19B C19 H19C 109.5
C6A O1A C10A 116.2(3)
C7A O2A C11A 116.6(3)
C1A N1A C13A 116.3(3)
C1A N1A C18A 123.2(3)
C13A N1A C18A 120.5(3)
N1A C1A Se1A 112.6(3)
N1A C1A C2A 125.3(4)
C2A C1A Se1A 122.1(3)
C1A C2A H2A 119.4
C3A C2A C1A 121.2(4)
C3A C2A H2A 119.4
C2A C3A H3A 116.0
C2A C3A C4A 128.0(4)
C4A C3A H3A 116.0
C5A C4A C3A 122.5(4)
C9A C4A C3A 118.0(4)
C9A C4A C5A 119.5(4)
C4A C5A H5A 120.1
C6A C5A C4A 119.8(4)
C6A C5A H5A 120.1
O1A C6A C5A 125.3(4)
O1A C6A C7A 114.5(4)
C5A C6A C7A 120.2(4)
O2A C7A C6A 115.6(4)
O2A C7A C8A 124.6(4)
C8A C7A C6A 119.8(4)
C7A C8A H8A 120.2
C9A C8A C7A 119.7(4)
C9A C8A H8A 120.2
C4A C9A H9A 119.5
C8A C9A C4A 121.0(4)
C8A C9A H9A 119.5
O1A C10A H10D 109.5
O1A C10A H10E 109.5
O1A C10A H10F 109.5
H10D C10A H10E 109.5
H10D C10A H10F 109.5
H10E C10A H10F 109.5
O2A C11A H11D 109.5
O2A C11A H11E 109.5
O2A C11A H11F 109.5
H11D C11A H11E 109.5
H11D C11A H11F 109.5
H11E C11A H11F 109.5
C13A C12A Se1A 111.2(3)
C13A C12A C17A 120.6(4)
C17A C12A Se1A 128.2(3)
C12A C13A N1A 113.6(3)
C14A C13A N1A 126.0(4)
C14A C13A C12A 120.4(4)
C13A C14A H14A 121.1
C15A C14A C13A 117.8(4)
C15A C14A H14A 121.1
C14A C15A H15A 118.8
C14A C15A C16A 122.4(4)
C16A C15A H15A 118.8
C15A C16A H16A 119.9
C17A C16A C15A 120.2(4)
C17A C16A H16A 119.9
C12A C17A H17A 120.6
C16A C17A C12A 118.7(4)
C16A C17A H17A 120.6
N1A C18A H18C 109.5
N1A C18A H18D 109.5
N1A C18A C19A 110.7(4)
H18C C18A H18D 108.1
C19A C18A H18C 109.5
C19A C18A H18D 109.5
C18A C19A H19D 109.5
C18A C19A H19E 109.5
C18A C19A H19F 109.5
H19D C19A H19E 109.5
H19D C19A H19F 109.5
H19E C19A H19F 109.5
C2S C1S H1S 120.1
C6S C1S H1S 120.1
C6S C1S C2S 119.9(4)
C1S C2S H2S 120.0
C3S C2S C1S 120.0(5)
C3S C2S H2S 120.0
C2S C3S H3S 119.9
C2S C3S C4S 120.2(5)
C4S C3S H3S 119.9
C3S C4S H4S 120.2
C5S C4S C3S 119.6(4)
C5S C4S H4S 120.2
C4S C5S H5S 119.6
C4S C5S C6S 120.7(5)
C6S C5S H5S 119.6
C1S C6S C5S 119.7(5)
C1S C6S H6S 120.2
C5S C6S H6S 120.2

loop_
_geom_bond_atom_site_label_1
_geom_bond_atom_site_label_2
_geom_bond_distance
Se1 C1 1.866(4)
Se1 C12 1.880(4)
Se1A C1A 1.867(4)
Se1A C12A 1.868(4)
O1 C6 1.365(5)
O1 C10 1.412(5)
O2 C7 1.357(5)
O2 C11 1.432(5)
N1 C1 1.345(5)
N1 C13 1.403(5)
N1 C18 1.475(5)
C1 C2 1.421(5)
C2 H2 0.9500
C2 C3 1.359(5)
C3 H3 0.9500
C3 C4 1.452(5)
C4 C5 1.418(5)
C4 C9 1.396(6)
C5 H5 0.9500
C5 C6 1.368(5)
C6 C7 1.412(6)
C7 C8 1.374(5)
C8 H8 0.9500
C8 C9 1.407(5)
C9 H9 0.9500
C10 H10A 0.9800
C10 H10B 0.9800
C10 H10C 0.9800
C11 H11A 0.9800
C11 H11B 0.9800
C11 H11C 0.9800
C12 C13 1.390(5)
C12 C17 1.385(5)
C13 C14 1.397(5)
C14 H14 0.9500
C14 C15 1.385(6)
C15 H15 0.9500
C15 C16 1.380(6)
C16 H16 0.9500
C16 C17 1.396(6)
C17 H17 0.9500
C18 H18A 0.9900
C18 H18B 0.9900
C18 C19 1.514(6)
C19 H19A 0.9800
C19 H19B 0.9800
C19 H19C 0.9800
O1A C6A 1.375(5)
O1A C10A 1.437(6)
O2A C7A 1.356(5)
O2A C11A 1.418(5)
N1A C1A 1.327(5)
N1A C13A 1.403(5)
N1A C18A 1.486(5)
C1A C2A 1.433(6)
C2A H2A 0.9500
C2A C3A 1.345(6)
C3A H3A 0.9500
C3A C4A 1.443(6)
C4A C5A 1.402(6)
C4A C9A 1.387(6)
C5A H5A 0.9500
C5A C6A 1.376(6)
C6A C7A 1.410(6)
C7A C8A 1.386(6)
C8A H8A 0.9500
C8A C9A 1.383(6)
C9A H9A 0.9500
C10A H10D 0.9800
C10A H10E 0.9800
C10A H10F 0.9800
C11A H11D 0.9800
C11A H11E 0.9800
C11A H11F 0.9800
C12A C13A 1.398(6)
C12A C17A 1.399(6)
C13A C14A 1.391(6)
C14A H14A 0.9500
C14A C15A 1.379(6)
C15A H15A 0.9500
C15A C16A 1.385(6)
C16A H16A 0.9500
C16A C17A 1.373(6)
C17A H17A 0.9500
C18A H18C 0.9900
C18A H18D 0.9900
C18A C19A 1.512(6)
C19A H19D 0.9800
C19A H19E 0.9800
C19A H19F 0.9800
C1S H1S 0.9500
C1S C2S 1.390(8)
C1S C6S 1.375(8)
C2S H2S 0.9500
C2S C3S 1.381(7)
C3S H3S 0.9500
C3S C4S 1.381(7)
C4S H4S 0.9500
C4S C5S 1.376(7)
C5S H5S 0.9500
C5S C6S 1.385(7)
C6S H6S 0.9500

loop_
_geom_torsion_atom_site_label_1
_geom_torsion_atom_site_label_2
_geom_torsion_atom_site_label_3
_geom_torsion_atom_site_label_4
_geom_torsion
Se1 C1 C2 C3 -6.9(5)
Se1 C12 C13 N1 -0.7(4)
Se1 C12 C13 C14 -179.2(3)
Se1 C12 C17 C16 178.9(3)
Se1A C1A C2A C3A -6.6(6)
Se1A C12A C13A N1A -0.2(4)
Se1A C12A C13A C14A -179.3(3)
Se1A C12A C17A C16A 179.3(3)
O1 C6 C7 O2 -2.3(5)
O1 C6 C7 C8 179.0(4)
O2 C7 C8 C9 -177.5(4)
N1 C1 C2 C3 173.7(4)
N1 C13 C14 C15 -178.7(4)
C1 Se1 C12 C13 0.6(3)
C1 Se1 C12 C17 -177.5(4)
C1 N1 C13 C12 0.4(5)
C1 N1 C13 C14 178.8(4)
C1 N1 C18 C19 92.4(4)
C1 C2 C3 C4 177.8(4)
C2 C3 C4 C5 5.0(6)
C2 C3 C4 C9 -175.4(4)
C3 C4 C5 C6 -177.5(4)
C3 C4 C9 C8 177.5(4)
C4 C5 C6 O1 179.0(4)
C4 C5 C6 C7 -1.0(6)
C5 C4 C9 C8 -2.9(6)
C5 C6 C7 O2 177.7(4)
C5 C6 C7 C8 -1.0(6)
C6 C7 C8 C9 1.0(6)
C7 C8 C9 C4 0.9(6)
C9 C4 C5 C6 2.9(6)
C10 O1 C6 C5 -0.7(6)
C10 O1 C6 C7 179.3(4)
C11 O2 C7 C6 -177.5(4)
C11 O2 C7 C8 1.1(6)
C12 Se1 C1 N1 -0.4(3)
C12 Se1 C1 C2 -179.9(3)
C12 C13 C14 C15 -0.3(6)
C13 N1 C1 Se1 0.1(4)
C13 N1 C1 C2 179.6(4)
C13 N1 C18 C19 -88.8(4)
C13 C12 C17 C16 0.9(6)
C13 C14 C15 C16 1.6(6)
C14 C15 C16 C17 -1.7(7)
C15 C16 C17 C12 0.3(6)
C17 C12 C13 N1 177.6(4)
C17 C12 C13 C14 -1.0(6)
C18 N1 C1 Se1 178.9(3)
C18 N1 C1 C2 -1.6(6)
C18 N1 C13 C12 -178.4(3)
C18 N1 C13 C14 0.0(6)
O1A C6A C7A O2A -2.9(5)
O1A C6A C7A C8A 179.1(4)
O2A C7A C8A C9A -176.8(4)
N1A C1A C2A C3A 174.8(4)
N1A C13A C14A C15A -178.3(4)
C1A Se1A C12A C13A 0.1(3)
C1A Se1A C12A C17A -178.3(4)
C1A N1A C13A C12A 0.3(5)
C1A N1A C13A C14A 179.3(4)
C1A N1A C18A C19A 93.1(5)
C1A C2A C3A C4A 178.5(4)
C2A C3A C4A C5A 0.3(7)
C2A C3A C4A C9A -179.8(4)
C3A C4A C5A C6A -178.3(4)
C3A C4A C9A C8A 178.3(4)
C4A C5A C6A O1A 179.5(4)
C4A C5A C6A C7A -0.4(6)
C5A C4A C9A C8A -1.8(6)
C5A C6A C7A O2A 177.0(4)
C5A C6A C7A C8A -1.0(6)
C6A C7A C8A C9A 1.0(6)
C7A C8A C9A C4A 0.3(6)
C9A C4A C5A C6A 1.8(6)
C10A O1A C6A C5A -6.3(6)
C10A O1A C6A C7A 173.6(4)
C11A O2A C7A C6A -172.9(4)
C11A O2A C7A C8A 5.0(6)
C12A Se1A C1A N1A 0.1(3)
C12A Se1A C1A C2A -178.7(4)
C12A C13A C14A C15A 0.7(6)
C13A N1A C1A Se1A -0.2(4)
C13A N1A C1A C2A 178.5(4)
C13A N1A C18A C19A -88.5(5)
C13A C12A C17A C16A 1.1(6)
C13A C14A C15A C16A -1.0(7)
C14A C15A C16A C17A 1.3(7)
C15A C16A C17A C12A -1.3(7)
C17A C12A C13A N1A 178.3(4)
C17A C12A C13A C14A -0.8(6)
C18A N1A C1A Se1A 178.2(3)
C18A N1A C1A C2A -3.1(6)
C18A N1A C13A C12A -178.2(4)
C18A N1A C13A C14A 0.8(6)
C1S C2S C3S C4S -0.6(7)
C2S C1S C6S C5S 0.6(7)
C2S C3S C4S C5S -0.2(7)
C3S C4S C5S C6S 1.3(7)
C4S C5S C6S C1S -1.5(7)
C6S C1S C2S C3S 0.4(7)
